data_4118118
loop_
_publ_author_name
'Gen Onodera'
'Yoshihisa Shimizu'
'Jun-na Kimura'
'Junya Kobayashi'
'Yukiko Ebihara'
'Kei Kondo'
'Ken Sakata'
'Ryo Takeuchi'

_publ_section_title
;
 Iridium-Catalyzed [2 + 2 + 2] Cycloaddition of \a,\w-Diynes with Nitriles
;
_journal_name_full 'Journal of the American Chemical Society'
_journal_page_first 10515
_journal_page_last 10531
_journal_paper_doi 10.1021/ja3028394
_journal_volume 134
_journal_year 2012
_chemical_absolute_configuration ad
_chemical_formula_moiety 'C22 H25 N O4'
_chemical_formula_sum 'C22 H25 N O4'
_chemical_formula_weight 367.44
_space_group_IT_number 19
_symmetry_cell_setting orthorhombic
_symmetry_Int_Tables_number 19
_symmetry_space_group_name_Hall 'P 2ac 2ab'
_symmetry_space_group_name_H-M 'P 21 21 21'
_atom_sites_solution_hydrogens geom
_atom_sites_solution_primary direct
_atom_sites_solution_secondary difmap
_cell_angle_alpha 90.0000
_cell_angle_beta 90.0000
_cell_angle_gamma 90.0000
_cell_formula_units_Z 4
_cell_length_a 9.1978(2)
_cell_length_b 13.4682(3)
_cell_length_c 15.3589(3)
_cell_measurement_reflns_used 11650
_cell_measurement_temperature 293
_cell_measurement_theta_max 68.20
_cell_measurement_theta_min 3.28
_cell_volume 1902.63(7)
_computing_cell_refinement 'RAPID AUTO'
_computing_data_collection 'RAPID AUTO (Rigaku, ????)'
_computing_data_reduction 'RAPID AUTO'
_computing_molecular_graphics 'CrystalStructure 4.0'
_computing_publication_material 'CrystalStructure 4.0 (Rigaku, 2010)'
_computing_structure_refinement 'SHELXL97 (Sheldrick, 2008)'
_computing_structure_solution 'Il Milione (Burla, et al., 2007)'
_diffrn_ambient_temperature 293
_diffrn_detector_area_resol_mean 10.000
_diffrn_measured_fraction_theta_full 0.994
_diffrn_measured_fraction_theta_max 0.994
_diffrn_measurement_device_type 'Rigaku R-AXIS RAPID II'
_diffrn_measurement_method \w
_diffrn_radiation_type 'Cu K\a'
_diffrn_radiation_wavelength 1.54187
_diffrn_reflns_av_R_equivalents 0.0417
_diffrn_reflns_limit_h_max 10
_diffrn_reflns_limit_h_min -10
_diffrn_reflns_limit_k_max 16
_diffrn_reflns_limit_k_min -15
_diffrn_reflns_limit_l_max 18
_diffrn_reflns_limit_l_min -17
_diffrn_reflns_number 13455
_diffrn_reflns_theta_full 68.20
_diffrn_reflns_theta_max 68.20
_diffrn_standards_number 0
_exptl_absorpt_coefficient_mu 0.713
_exptl_absorpt_correction_T_max 0.899
_exptl_absorpt_correction_T_min 0.811
_exptl_absorpt_correction_type multi-scan
_exptl_absorpt_process_details 'ABSCOR (Rigaku, 1995)'
_exptl_crystal_colour colorless
_exptl_crystal_density_diffrn 1.283
_exptl_crystal_description block
_exptl_crystal_F_000 784.00
_exptl_crystal_size_max 0.250
_exptl_crystal_size_mid 0.150
_exptl_crystal_size_min 0.150
_refine_diff_density_max 0.220
_refine_diff_density_min -0.360
_refine_ls_abs_structure_details 'Flack, H. D. (1983), Acta Cryst. A39, 876-881.  1357 Friedel Pairs'
_refine_ls_abs_structure_Flack 0.01(18)
_refine_ls_extinction_method none
_refine_ls_goodness_of_fit_ref 1.085
_refine_ls_hydrogen_treatment constr
_refine_ls_number_parameters 250
_refine_ls_number_reflns 3340
_refine_ls_number_restraints 0
_refine_ls_R_factor_gt 0.0370
_refine_ls_shift/su_max 0.000
_refine_ls_structure_factor_coef Fsqd
_refine_ls_weighting_details 'w = 1/[\s^2^(Fo^2^)+(0.0670P)^2^+0.4192P] where P=(Fo^2^+2Fc^2^)/3'
_refine_ls_weighting_scheme calc
_refine_ls_wR_factor_ref 0.0978
_reflns_number_gt 3313
_reflns_number_total 3340
_reflns_threshold_expression F^2^>2.0\s(F^2^)
_cod_data_source_file ja3028394_si_004.cif
_cod_data_source_block Chiral-Py_(sc0891)
_cod_original_cell_volume 1902.62(7)
_cod_database_code 4118118

loop_
_symmetry_equiv_pos_site_id
_symmetry_equiv_pos_as_xyz
1 +X,+Y,+Z
2 1/2+X,1/2-Y,-Z
3 -X,1/2+Y,1/2-Z
4 1/2-X,-Y,1/2+Z

loop_
_atom_site_label
_atom_site_type_symbol
_atom_site_fract_x
_atom_site_fract_y
_atom_site_fract_z
_atom_site_U_iso_or_equiv
_atom_site_adp_type
_atom_site_occupancy
_atom_site_symmetry_multiplicity
_atom_site_calc_flag
_atom_site_refinement_flags
O1 O 0.13976(16) 0.65547(9) 0.43918(8) 0.0319(3) Uani 1.0 4 d .
O2 O 0.17447(13) 0.51016(8) 0.37171(7) 0.0238(3) Uani 1.0 4 d .
O3 O 0.11837(16) 0.59946(9) 0.65111(9) 0.0358(4) Uani 1.0 4 d .
O4 O 0.33814(13) 0.63722(9) 0.60053(8) 0.0269(3) Uani 1.0 4 d .
N1 N 0.37111(15) 0.21972(9) 0.66075(8) 0.0186(3) Uani 1.0 4 d .
C1 C 0.42010(17) 0.29619(11) 0.61245(9) 0.0175(4) Uani 1.0 4 d .
C2 C 0.32348(17) 0.36371(11) 0.57605(9) 0.0170(4) Uani 1.0 4 d .
C3 C 0.35416(18) 0.45248(11) 0.51883(10) 0.0192(4) Uani 1.0 4 d .
C4 C 0.20873(17) 0.51198(11) 0.52424(10) 0.0186(4) Uani 1.0 4 d .
C5 C 0.09081(18) 0.43199(11) 0.54370(10) 0.0200(4) Uani 1.0 4 d .
C6 C 0.17535(17) 0.35179(11) 0.58961(10) 0.0182(4) Uani 1.0 4 d .
C7 C 0.12242(18) 0.27180(11) 0.63746(9) 0.0180(4) Uani 1.0 4 d .
C8 C 0.22762(17) 0.20783(11) 0.67298(9) 0.0177(4) Uani 1.0 4 d .
C9 C 0.58195(18) 0.30583(12) 0.60129(11) 0.0222(4) Uani 1.0 4 d .
C10 C -0.03915(18) 0.25686(11) 0.64767(11) 0.0227(4) Uani 1.0 4 d .
C11 C 0.17166(18) 0.56944(11) 0.44165(10) 0.0195(4) Uani 1.0 4 d .
C12 C 0.1338(2) 0.55755(13) 0.29099(10) 0.0261(4) Uani 1.0 4 d .
C13 C 0.21357(18) 0.58762(11) 0.59939(9) 0.0194(4) Uani 1.0 4 d .
C14 C 0.3556(2) 0.70936(13) 0.66951(12) 0.0297(4) Uani 1.0 4 d .
C15 C 0.18219(18) 0.11732(11) 0.72593(10) 0.0189(4) Uani 1.0 4 d .
C16 C 0.2920(2) 0.09118(12) 0.79739(10) 0.0253(4) Uani 1.0 4 d .
C17 C 0.15533(18) 0.02765(11) 0.66683(10) 0.0192(4) Uani 1.0 4 d .
C18 C 0.03969(19) -0.03618(11) 0.68350(11) 0.0223(4) Uani 1.0 4 d .
C19 C 0.0159(2) -0.11930(12) 0.63149(12) 0.0269(4) Uani 1.0 4 d .
C20 C 0.1068(3) -0.13936(12) 0.56171(11) 0.0295(4) Uani 1.0 4 d .
C21 C 0.2231(3) -0.07688(13) 0.54527(11) 0.0304(4) Uani 1.0 4 d .
C22 C 0.2471(3) 0.00587(13) 0.59713(11) 0.0262(4) Uani 1.0 4 d .
H3A H 0.3751 0.4324 0.4595 0.0230 Uiso 1.0 4 calc R
H3B H 0.4350 0.4911 0.5411 0.0230 Uiso 1.0 4 calc R
H5A H 0.0148 0.4585 0.5808 0.0240 Uiso 1.0 4 calc R
H5B H 0.0476 0.4073 0.4903 0.0240 Uiso 1.0 4 calc R
H9A H 0.6189 0.3535 0.6421 0.0267 Uiso 1.0 4 calc R
H9B H 0.6031 0.3275 0.5431 0.0267 Uiso 1.0 4 calc R
H9C H 0.6271 0.2426 0.6115 0.0267 Uiso 1.0 4 calc R
H10A H -0.0745 0.2983 0.6939 0.0272 Uiso 1.0 4 calc R
H10B H -0.0585 0.1886 0.6613 0.0272 Uiso 1.0 4 calc R
H10C H -0.0873 0.2742 0.5943 0.0272 Uiso 1.0 4 calc R
H12A H 0.1448 0.5113 0.2439 0.0313 Uiso 1.0 4 calc R
H12B H 0.1952 0.6141 0.2812 0.0313 Uiso 1.0 4 calc R
H12C H 0.0343 0.5787 0.2943 0.0313 Uiso 1.0 4 calc R
H14A H 0.2698 0.7497 0.6733 0.0356 Uiso 1.0 4 calc R
H14B H 0.4381 0.7507 0.6572 0.0356 Uiso 1.0 4 calc R
H14C H 0.3706 0.6755 0.7238 0.0356 Uiso 1.0 4 calc R
H15 H 0.0899 0.1334 0.7546 0.0227 Uiso 1.0 4 calc R
H16A H 0.3828 0.0726 0.7712 0.0304 Uiso 1.0 4 calc R
H16B H 0.2555 0.0368 0.8313 0.0304 Uiso 1.0 4 calc R
H16C H 0.3066 0.1478 0.8344 0.0304 Uiso 1.0 4 calc R
H18 H -0.0224 -0.0232 0.7299 0.0267 Uiso 1.0 4 calc R
H19 H -0.0614 -0.1616 0.6437 0.0322 Uiso 1.0 4 calc R
H20 H 0.0898 -0.1942 0.5263 0.0354 Uiso 1.0 4 calc R
H21 H 0.2856 -0.0905 0.4992 0.0364 Uiso 1.0 4 calc R
H22 H 0.3255 0.0474 0.5853 0.0315 Uiso 1.0 4 calc R

loop_
_atom_site_aniso_label
_atom_site_aniso_U_11
_atom_site_aniso_U_22
_atom_site_aniso_U_33
_atom_site_aniso_U_12
_atom_site_aniso_U_13
_atom_site_aniso_U_23
O1 0.0502(9) 0.0213(6) 0.0241(6) 0.0094(6) -0.0058(6) -0.0004(5)
O2 0.0339(7) 0.0203(5) 0.0171(6) 0.0032(5) 0.0007(5) 0.0001(5)
O3 0.0366(8) 0.0345(7) 0.0363(7) -0.0076(6) 0.0188(7) -0.0107(6)
O4 0.0219(7) 0.0308(6) 0.0282(6) -0.0023(5) 0.0009(5) -0.0092(5)
N1 0.0197(7) 0.0200(6) 0.0162(6) 0.0001(5) -0.0003(5) -0.0007(5)
C1 0.0185(8) 0.0188(7) 0.0153(7) -0.0007(6) 0.0016(6) -0.0023(6)
C2 0.0194(8) 0.0172(7) 0.0143(7) -0.0003(6) 0.0012(6) -0.0023(6)
C3 0.0185(8) 0.0186(7) 0.0205(7) 0.0026(6) 0.0022(6) 0.0026(6)
C4 0.0183(8) 0.0177(7) 0.0197(8) 0.0010(6) 0.0016(6) 0.0015(6)
C5 0.0184(8) 0.0210(8) 0.0206(7) -0.0012(6) 0.0011(6) 0.0000(6)
C6 0.0193(8) 0.0187(7) 0.0164(7) 0.0001(7) -0.0024(6) -0.0043(6)
C7 0.0203(8) 0.0180(7) 0.0156(7) -0.0018(6) 0.0010(6) -0.0035(6)
C8 0.0193(8) 0.0175(7) 0.0162(7) -0.0029(6) 0.0013(6) -0.0029(6)
C9 0.0185(9) 0.0227(8) 0.0254(8) 0.0007(7) 0.0003(7) 0.0011(7)
C10 0.0201(9) 0.0220(8) 0.0259(8) -0.0006(7) 0.0005(7) -0.0001(7)
C11 0.0184(8) 0.0197(8) 0.0203(8) -0.0003(7) -0.0002(7) -0.0004(6)
C12 0.0340(10) 0.0274(8) 0.0168(7) 0.0006(8) -0.0026(7) -0.0003(7)
C13 0.0224(9) 0.0190(7) 0.0168(7) 0.0039(7) -0.0012(7) 0.0045(6)
C14 0.0291(10) 0.0278(9) 0.0321(9) 0.0030(8) -0.0083(8) -0.0075(8)
C15 0.0199(8) 0.0194(7) 0.0174(7) -0.0001(6) 0.0031(6) 0.0001(6)
C16 0.0314(10) 0.0237(8) 0.0208(8) -0.0027(7) -0.0034(7) 0.0045(7)
C17 0.0232(9) 0.0166(7) 0.0177(7) 0.0030(6) -0.0025(6) 0.0026(6)
C18 0.0214(9) 0.0206(8) 0.0249(8) 0.0032(7) -0.0002(7) 0.0020(6)
C19 0.0261(9) 0.0197(8) 0.0348(9) -0.0014(7) -0.0084(8) 0.0022(7)
C20 0.0420(11) 0.0207(8) 0.0258(9) 0.0081(8) -0.0145(8) -0.0043(7)
C21 0.0411(11) 0.0295(9) 0.0205(8) 0.0081(8) 0.0027(8) -0.0023(7)
C22 0.0314(10) 0.0236(8) 0.0238(8) -0.0004(7) 0.0043(7) 0.0012(6)

loop_
_atom_type_symbol
_atom_type_description
_atom_type_scat_dispersion_real
_atom_type_scat_dispersion_imag
_atom_type_scat_source
C C 0.0181 0.0091
;
International Tables for Crystallography
(1992, Vol. C, Tables 4.2.6.8 and 6.1.1.4)
;
H H 0.0000 0.0000
;
International Tables for Crystallography
(1992, Vol. C, Table 6.1.1.4)
;
O O 0.0492 0.0322
;
International Tables for Crystallography
(1992, Vol. C, Tables 4.2.6.8 and 6.1.1.4)
;
N N 0.0311 0.0180
;
International Tables for Crystallography
(1992, Vol. C, Tables 4.2.6.8 and 6.1.1.4)
;

loop_
_geom_angle_atom_site_label_1
_geom_angle_atom_site_label_2
_geom_angle_atom_site_label_3
_geom_angle
_geom_angle_publ_flag
C11 O2 C12 114.86(12) yes
C13 O4 C14 116.36(13) yes
C1 N1 C8 119.81(14) yes
N1 C1 C2 120.55(15) yes
N1 C1 C9 117.38(14) yes
C2 C1 C9 122.06(14) yes
C1 C2 C3 129.26(15) yes
C1 C2 C6 119.48(14) yes
C3 C2 C6 111.24(14) yes
C2 C3 C4 102.43(13) yes
C3 C4 C5 104.58(12) yes
C3 C4 C11 114.07(13) yes
C3 C4 C13 110.77(13) yes
C5 C4 C11 110.79(13) yes
C5 C4 C13 109.50(13) yes
C11 C4 C13 107.11(12) yes
C4 C5 C6 103.08(13) yes
C2 C6 C5 110.71(13) yes
C2 C6 C7 120.81(15) yes
C5 C6 C7 128.44(15) yes
C6 C7 C8 116.01(15) yes
C6 C7 C10 120.19(14) yes
C8 C7 C10 123.80(14) yes
N1 C8 C7 123.31(14) yes
N1 C8 C15 116.08(13) yes
C7 C8 C15 120.57(14) yes
O1 C11 O2 123.86(15) yes
O1 C11 C4 124.97(15) yes
O2 C11 C4 111.14(13) yes
O3 C13 O4 123.91(15) yes
O3 C13 C4 124.49(15) yes
O4 C13 C4 111.59(13) yes
C8 C15 C16 112.65(14) yes
C8 C15 C17 111.03(13) yes
C16 C15 C17 110.47(13) yes
C15 C17 C18 120.11(14) yes
C15 C17 C22 121.56(15) yes
C18 C17 C22 118.30(15) yes
C17 C18 C19 120.75(16) yes
C18 C19 C20 120.37(17) yes
C19 C20 C21 119.26(16) yes
C20 C21 C22 120.43(17) yes
C17 C22 C21 120.88(18) yes
C2 C3 H3A 111.281 no
C2 C3 H3B 111.288 no
C4 C3 H3A 111.285 no
C4 C3 H3B 111.278 no
H3A C3 H3B 109.176 no
C4 C5 H5A 111.145 no
C4 C5 H5B 111.153 no
C6 C5 H5A 111.145 no
C6 C5 H5B 111.150 no
H5A C5 H5B 109.088 no
C1 C9 H9A 109.475 no
C1 C9 H9B 109.464 no
C1 C9 H9C 109.477 no
H9A C9 H9B 109.468 no
H9A C9 H9C 109.479 no
H9B C9 H9C 109.465 no
C7 C10 H10A 109.477 no
C7 C10 H10B 109.467 no
C7 C10 H10C 109.481 no
H10A C10 H10B 109.459 no
H10A C10 H10C 109.476 no
H10B C10 H10C 109.468 no
O2 C12 H12A 109.471 no
O2 C12 H12B 109.474 no
O2 C12 H12C 109.472 no
H12A C12 H12B 109.475 no
H12A C12 H12C 109.468 no
H12B C12 H12C 109.468 no
O4 C14 H14A 109.471 no
O4 C14 H14B 109.474 no
O4 C14 H14C 109.476 no
H14A C14 H14B 109.472 no
H14A C14 H14C 109.475 no
H14B C14 H14C 109.460 no
C8 C15 H15 107.488 no
C16 C15 H15 107.476 no
C17 C15 H15 107.474 no
C15 C16 H16A 109.473 no
C15 C16 H16B 109.471 no
C15 C16 H16C 109.472 no
H16A C16 H16B 109.467 no
H16A C16 H16C 109.474 no
H16B C16 H16C 109.470 no
C17 C18 H18 119.632 no
C19 C18 H18 119.620 no
C18 C19 H19 119.813 no
C20 C19 H19 119.816 no
C19 C20 H20 120.375 no
C21 C20 H20 120.365 no
C20 C21 H21 119.794 no
C22 C21 H21 119.779 no
C17 C22 H22 119.561 no
C21 C22 H22 119.557 no

loop_
_geom_bond_atom_site_label_1
_geom_bond_atom_site_label_2
_geom_bond_distance
_geom_bond_publ_flag
O1 C11 1.196(2) yes
O2 C11 1.3387(19) yes
O2 C12 1.444(2) yes
O3 C13 1.193(2) yes
O4 C13 1.326(2) yes
O4 C14 1.446(3) yes
N1 C1 1.347(2) yes
N1 C8 1.343(2) yes
C1 C2 1.389(3) yes
C1 C9 1.504(3) yes
C2 C3 1.510(2) yes
C2 C6 1.388(3) yes
C3 C4 1.562(3) yes
C4 C5 1.558(3) yes
C4 C11 1.525(3) yes
C4 C13 1.540(2) yes
C5 C6 1.506(3) yes
C6 C7 1.392(3) yes
C7 C8 1.406(3) yes
C7 C10 1.508(3) yes
C8 C15 1.524(2) yes
C15 C16 1.533(3) yes
C15 C17 1.531(3) yes
C17 C18 1.391(3) yes
C17 C22 1.395(3) yes
C18 C19 1.393(3) yes
C19 C20 1.386(3) yes
C20 C21 1.385(3) yes
C21 C22 1.388(3) yes
C3 H3A 0.970 no
C3 H3B 0.970 no
C5 H5A 0.970 no
C5 H5B 0.970 no
C9 H9A 0.960 no
C9 H9B 0.960 no
C9 H9C 0.960 no
C10 H10A 0.960 no
C10 H10B 0.960 no
C10 H10C 0.960 no
C12 H12A 0.960 no
C12 H12B 0.960 no
C12 H12C 0.960 no
C14 H14A 0.960 no
C14 H14B 0.960 no
C14 H14C 0.960 no
C15 H15 0.980 no
C16 H16A 0.960 no
C16 H16B 0.960 no
C16 H16C 0.960 no
C18 H18 0.930 no
C19 H19 0.930 no
C20 H20 0.930 no
C21 H21 0.930 no
C22 H22 0.930 no

loop_
_geom_contact_atom_site_label_1
_geom_contact_atom_site_label_2
_geom_contact_distance
_geom_contact_publ_flag
_geom_contact_site_symmetry_2
O1 O3 3.3471(19) no .
O1 O4 3.0872(18) no .
O1 C3 3.586(2) no .
O1 C5 3.441(2) no .
O1 C12 2.631(2) no .
O1 C13 2.7112(19) no .
O2 C3 2.905(2) no .
O2 C5 2.9459(19) no .
O3 C3 3.571(2) no .
O3 C5 2.806(2) no .
O3 C6 3.506(2) no .
O3 C11 3.279(2) no .
O3 C14 2.652(3) no .
O4 C3 2.791(2) no .
O4 C11 3.022(2) no .
N1 C6 2.757(2) no .
N1 C16 2.816(2) no .
N1 C17 3.262(2) no .
N1 C22 3.248(3) no .
C1 C7 2.784(3) no .
C2 C8 2.721(2) no .
C2 C13 3.201(3) no .
C3 C9 3.146(3) no .
C5 C10 3.089(3) no .
C6 C13 3.199(2) no .
C7 C17 3.333(2) no .
C8 C22 2.964(3) no .
C10 C15 3.020(3) no .
C10 C17 3.580(3) no .
C16 C18 3.375(3) no .
C16 C22 3.309(3) no .
C17 C20 2.805(3) no .
C18 C21 2.767(3) no .
C19 C22 2.765(3) no .
O1 C14 3.596(3) no 2_466
O1 C20 3.357(2) no 1_565
O2 C18 3.482(2) no 2_556
O2 C19 3.468(3) no 2_556
O3 C15 3.357(3) no 3_556
O3 C18 3.450(3) no 3_556
O4 C20 3.509(3) no 2_556
C1 C12 3.413(3) no 4_565
C2 C12 3.490(2) no 4_565
C3 C19 3.548(3) no 2_556
C11 C19 3.426(3) no 2_556
C12 C1 3.413(3) no 4_564
C12 C2 3.490(2) no 4_564
C14 O1 3.596(3) no 2_566
C14 C20 3.483(3) no 1_565
C15 O3 3.357(3) no 3_546
C18 O2 3.482(2) no 2_456
C18 O3 3.450(3) no 3_546
C19 O2 3.468(3) no 2_456
C19 C3 3.548(3) no 2_456
C19 C11 3.426(3) no 2_456
C20 O1 3.357(2) no 1_545
C20 O4 3.509(3) no 2_456
C20 C14 3.483(3) no 1_545
O1 H5B 3.5373 no .
O1 H12A 3.5733 no .
O1 H12B 2.5419 no .
O1 H12C 2.6387 no .
O2 H3A 2.5138 no .
O2 H3B 3.5462 no .
O2 H5A 3.5994 no .
O2 H5B 2.5696 no .
O3 H5A 2.3835 no .
O3 H14A 2.4798 no .
O3 H14B 3.5787 no .
O3 H14C 2.7711 no .
O4 H3A 3.5240 no .
O4 H3B 2.3453 no .
N1 H9A 2.9193 no .
N1 H9B 3.1506 no .
N1 H9C 2.4927 no .
N1 H15 3.1809 no .
N1 H16A 2.6106 no .
N1 H16C 2.8987 no .
N1 H22 2.6286 no .
C1 H3A 3.0093 no .
C1 H3B 2.8484 no .
C1 H22 3.4877 no .
C2 H5A 3.1139 no .
C2 H5B 2.9182 no .
C2 H9A 2.9036 no .
C2 H9B 2.6666 no .
C2 H9C 3.2796 no .
C3 H5A 3.2646 no .
C3 H5B 2.9178 no .
C3 H9A 3.3602 no .
C3 H9B 2.8666 no .
C5 H3A 2.9170 no .
C5 H3B 3.2650 no .
C5 H10A 3.2976 no .
C5 H10C 2.7941 no .
C6 H3A 2.9235 no .
C6 H3B 3.1277 no .
C6 H10A 2.8924 no .
C6 H10B 3.2669 no .
C6 H10C 2.6333 no .
C7 H5A 2.8385 no .
C7 H5B 2.9845 no .
C7 H15 2.6077 no .
C8 H10A 3.0517 no .
C8 H10B 2.6505 no .
C8 H10C 3.2629 no .
C8 H16A 2.7624 no .
C8 H16B 3.3599 no .
C8 H16C 2.7069 no .
C8 H22 2.7013 no .
C9 H3A 3.3570 no .
C9 H3B 2.9848 no .
C10 H5A 2.9449 no .
C10 H5B 3.2524 no .
C10 H15 2.6212 no .
C11 H3A 2.6424 no .
C11 H3B 3.0517 no .
C11 H5A 2.9807 no .
C11 H5B 2.5755 no .
C11 H12A 3.1465 no .
C11 H12B 2.5466 no .
C11 H12C 2.5954 no .
C13 H3A 3.3458 no .
C13 H3B 2.5770 no .
C13 H5A 2.5400 no .
C13 H5B 3.3222 no .
C13 H14A 2.5142 no .
C13 H14B 3.1431 no .
C13 H14C 2.6720 no .
C15 H10A 3.4295 no .
C15 H10B 2.6089 no .
C15 H18 2.6697 no .
C15 H22 2.7006 no .
C16 H18 3.4371 no .
C16 H22 3.3254 no .
C17 H10B 2.9278 no .
C17 H16A 2.7048 no .
C17 H16B 2.6922 no .
C17 H16C 3.3430 no .
C17 H19 3.2553 no .
C17 H21 3.2552 no .
C18 H10B 3.1770 no .
C18 H15 2.5728 no .
C18 H16B 3.1720 no .
C18 H20 3.2510 no .
C18 H22 3.2330 no .
C19 H21 3.2302 no .
C20 H18 3.2455 no .
C20 H22 3.2405 no .
C21 H19 3.2303 no .
C22 H15 3.2994 no .
C22 H16A 3.0846 no .
C22 H18 3.2340 no .
C22 H20 3.2458 no .
H3A H5B 3.0679 no .
H3A H9B 2.8365 no .
H3B H9A 2.9501 no .
H3B H9B 2.6923 no .
H5A H10A 2.8882 no .
H5A H10C 2.6619 no .
H5B H10C 2.7025 no .
H10A H15 2.8447 no .
H10B H15 2.1134 no .
H10B H18 3.0582 no .
H10C H15 3.5082 no .
H15 H16A 2.8274 no .
H15 H16B 2.3244 no .
H15 H16C 2.3480 no .
H15 H18 2.3785 no .
H15 H22 3.5775 no .
H16A H22 2.9241 no .
H16B H18 3.1007 no .
H18 H19 2.3146 no .
H19 H20 2.3185 no .
H20 H21 2.3169 no .
H21 H22 2.3081 no .
O1 H14B 2.6884 no 2_466
O1 H16C 3.1395 no 4_564
O1 H19 3.0299 no 2_556
O1 H20 2.4704 no 1_565
O1 H21 3.5036 no 2_456
O2 H9C 3.4422 no 2_456
O2 H14C 3.4041 no 4_564
O2 H18 3.1997 no 2_556
O2 H19 3.1807 no 2_556
O2 H22 3.3675 no 2_456
O3 H10B 3.1690 no 3_556
O3 H12A 3.0001 no 4_565
O3 H15 2.4449 no 3_556
O3 H16B 3.5511 no 3_556
O3 H18 2.6167 no 3_556
O3 H20 3.3865 no 1_565
O4 H12A 2.9790 no 4_565
O4 H16A 3.3502 no 3_656
O4 H16C 3.4200 no 3_656
O4 H20 3.4166 no 1_565
O4 H20 3.1212 no 2_556
N1 H5B 3.3082 no 2_556
N1 H12B 2.9665 no 4_565
N1 H12C 3.5117 no 4_565
N1 H14B 3.3277 no 3_646
N1 H14C 3.0235 no 3_646
C1 H5B 3.3727 no 2_556
C1 H10C 3.3149 no 2_556
C1 H12A 3.3392 no 4_565
C1 H12B 3.0491 no 4_565
C1 H12C 3.2884 no 4_565
C1 H14C 3.5597 no 3_646
C2 H10C 3.3119 no 2_556
C2 H12A 3.0920 no 4_565
C2 H12B 3.1689 no 4_565
C3 H10B 3.4510 no 2_556
C3 H10C 3.5535 no 2_556
C3 H12A 3.4906 no 4_565
C5 H9C 3.3651 no 2_456
C5 H18 3.5849 no 3_556
C5 H21 3.5874 no 2_456
C5 H22 3.1553 no 2_456
C6 H9B 3.2289 no 2_456
C6 H9C 3.3694 no 2_456
C6 H12A 3.4274 no 4_565
C6 H12B 3.2069 no 4_565
C6 H18 3.5353 no 3_556
C7 H9B 3.0839 no 2_456
C7 H12B 3.1697 no 4_565
C7 H18 3.5524 no 3_556
C7 H19 3.5244 no 3_556
C8 H9B 3.5428 no 2_456
C8 H12B 3.0027 no 4_565
C9 H5B 3.2119 no 2_556
C9 H10A 3.4663 no 1_655
C9 H10C 3.0739 no 1_655
C9 H10C 3.5511 no 2_556
C9 H12C 3.5137 no 4_565
C9 H14C 3.2383 no 3_646
C10 H3A 3.1350 no 2_456
C10 H9A 3.4053 no 1_455
C10 H9B 3.4042 no 2_456
C10 H9C 3.1252 no 1_455
C10 H14A 3.4739 no 3_546
C10 H18 3.5542 no 3_556
C10 H19 3.5119 no 3_556
C11 H14B 3.5757 no 2_466
C11 H19 3.0471 no 2_556
C11 H20 3.5205 no 1_565
C11 H22 3.5753 no 2_456
C12 H9A 3.4729 no 4_564
C12 H14B 3.2465 no 2_466
C12 H14C 3.3048 no 4_564
C12 H16A 3.0517 no 2_456
C12 H18 3.2119 no 2_556
C12 H19 3.2911 no 2_556
C13 H12A 2.8978 no 4_565
C13 H18 3.4918 no 3_556
C13 H20 3.3456 no 1_565
C14 H9A 3.4919 no 3_656
C14 H9C 3.3972 no 3_656
C14 H10A 3.5386 no 3_556
C14 H12A 3.1843 no 4_565
C14 H12C 3.3399 no 2_566
C14 H16A 3.1635 no 3_656
C14 H16C 3.2161 no 3_656
C14 H20 3.5359 no 1_565
C16 H9A 3.4321 no 3_646
C16 H12A 3.5828 no 2_556
C16 H12C 3.4903 no 2_556
C16 H14B 3.3565 no 3_646
C16 H14C 3.3202 no 3_646
C16 H21 3.1803 no 4_555
C17 H3A 3.2709 no 2_456
C18 H3A 3.0116 no 2_456
C18 H10A 2.9355 no 3_546
C18 H12B 3.3820 no 2_456
C18 H14A 3.5807 no 1_545
C19 H3A 3.1571 no 2_456
C19 H3B 3.2493 no 2_456
C19 H10A 2.9522 no 3_546
C19 H12B 3.2416 no 2_456
C19 H14A 2.9967 no 1_545
C20 H3A 3.5240 no 2_456
C20 H3B 2.9955 no 2_456
C20 H14A 2.7240 no 1_545
C20 H16C 3.5830 no 4_554
C21 H3B 3.1802 no 2_456
C21 H14A 3.0837 no 1_545
C21 H14B 3.5005 no 1_545
C21 H16B 3.3356 no 4_554
C21 H16C 3.3879 no 4_554
C22 H3B 3.5703 no 2_456
C22 H5B 3.2881 no 2_556
C22 H9B 3.3808 no 2_456
C22 H12C 3.3248 no 2_556
H3A C10 3.1350 no 2_556
H3A C17 3.2709 no 2_556
H3A C18 3.0116 no 2_556
H3A C19 3.1571 no 2_556
H3A C20 3.5240 no 2_556
H3A H9C 3.4562 no 2_456
H3A H10B 2.5436 no 2_556
H3A H10C 2.9225 no 2_556
H3A H18 3.2933 no 2_556
H3A H19 3.5186 no 2_556
H3B C19 3.2493 no 2_556
H3B C20 2.9955 no 2_556
H3B C21 3.1802 no 2_556
H3B C22 3.5703 no 2_556
H3B H12A 3.2004 no 4_565
H3B H16A 3.5104 no 3_656
H3B H16B 3.5100 no 3_656
H3B H20 3.2521 no 2_556
H3B H21 3.5451 no 2_556
H5A H15 3.5876 no 3_556
H5A H16B 3.0188 no 3_556
H5A H18 2.9188 no 3_556
H5A H21 3.0186 no 2_456
H5A H22 3.0890 no 2_456
H5B N1 3.3082 no 2_456
H5B C1 3.3727 no 2_456
H5B C9 3.2119 no 2_456
H5B C22 3.2881 no 2_456
H5B H9B 3.2435 no 2_456
H5B H9C 2.6564 no 2_456
H5B H21 3.4527 no 2_456
H5B H22 2.4280 no 2_456
H9A C10 3.4053 no 1_655
H9A C12 3.4729 no 4_565
H9A C14 3.4919 no 3_646
H9A C16 3.4321 no 3_656
H9A H10A 3.0226 no 1_655
H9A H10C 2.9977 no 1_655
H9A H12A 3.4112 no 4_565
H9A H12C 2.8769 no 4_565
H9A H14A 3.3222 no 3_646
H9A H14B 3.4190 no 3_646
H9A H14C 3.1615 no 3_646
H9A H16A 3.2370 no 3_656
H9A H16B 2.7555 no 3_656
H9B C6 3.2289 no 2_556
H9B C7 3.0839 no 2_556
H9B C8 3.5428 no 2_556
H9B C10 3.4042 no 2_556
H9B C22 3.3808 no 2_556
H9B H5B 3.2435 no 2_556
H9B H10B 3.4806 no 2_556
H9B H10C 3.0402 no 1_655
H9B H10C 3.0655 no 2_556
H9B H22 3.3031 no 2_556
H9C O2 3.4422 no 2_556
H9C C5 3.3651 no 2_556
H9C C6 3.3694 no 2_556
H9C C10 3.1252 no 1_655
H9C C14 3.3972 no 3_646
H9C H3A 3.4562 no 2_556
H9C H5B 2.6564 no 2_556
H9C H10A 3.1134 no 1_655
H9C H10B 3.0784 no 1_655
H9C H10C 2.6737 no 1_655
H9C H14A 3.4397 no 3_646
H9C H14C 2.6866 no 3_646
H10A C9 3.4663 no 1_455
H10A C14 3.5386 no 3_546
H10A C18 2.9355 no 3_556
H10A C19 2.9522 no 3_556
H10A H9A 3.0226 no 1_455
H10A H9C 3.1134 no 1_455
H10A H14A 2.7954 no 3_546
H10A H14C 3.4277 no 3_546
H10A H18 2.8185 no 3_556
H10A H19 2.8427 no 3_556
H10B O3 3.1690 no 3_546
H10B C3 3.4510 no 2_456
H10B H3A 2.5436 no 2_456
H10B H9B 3.4806 no 2_456
H10B H9C 3.0784 no 1_455
H10B H14A 3.3021 no 3_546
H10B H14C 3.3742 no 3_546
H10C C1 3.3149 no 2_456
H10C C2 3.3119 no 2_456
H10C C3 3.5535 no 2_456
H10C C9 3.0739 no 1_455
H10C C9 3.5511 no 2_456
H10C H3A 2.9225 no 2_456
H10C H9A 2.9977 no 1_455
H10C H9B 3.0402 no 1_455
H10C H9B 3.0655 no 2_456
H10C H9C 2.6737 no 1_455
H12A O3 3.0001 no 4_564
H12A O4 2.9790 no 4_564
H12A C1 3.3392 no 4_564
H12A C2 3.0920 no 4_564
H12A C3 3.4906 no 4_564
H12A C6 3.4274 no 4_564
H12A C13 2.8978 no 4_564
H12A C14 3.1843 no 4_564
H12A C16 3.5828 no 2_456
H12A H3B 3.2004 no 4_564
H12A H9A 3.4112 no 4_564
H12A H14C 2.5397 no 4_564
H12A H16A 2.6718 no 2_456
H12A H18 3.0911 no 2_556
H12B N1 2.9665 no 4_564
H12B C1 3.0491 no 4_564
H12B C2 3.1689 no 4_564
H12B C6 3.2069 no 4_564
H12B C7 3.1697 no 4_564
H12B C8 3.0027 no 4_564
H12B C18 3.3820 no 2_556
H12B C19 3.2416 no 2_556
H12B H14B 3.1308 no 2_466
H12B H16C 3.3098 no 4_564
H12B H18 2.8767 no 2_556
H12B H19 2.5992 no 2_556
H12C N1 3.5117 no 4_564
H12C C1 3.2884 no 4_564
H12C C9 3.5137 no 4_564
H12C C14 3.3399 no 2_466
H12C C16 3.4903 no 2_456
H12C C22 3.3248 no 2_456
H12C H9A 2.8769 no 4_564
H12C H14A 3.3920 no 2_466
H12C H14B 2.5716 no 2_466
H12C H16A 2.6657 no 2_456
H12C H16B 3.5660 no 2_456
H12C H22 3.1613 no 2_456
H14A C10 3.4739 no 3_556
H14A C18 3.5807 no 1_565
H14A C19 2.9967 no 1_565
H14A C20 2.7240 no 1_565
H14A C21 3.0837 no 1_565
H14A H9A 3.3222 no 3_656
H14A H9C 3.4397 no 3_656
H14A H10A 2.7954 no 3_556
H14A H10B 3.3021 no 3_556
H14A H12C 3.3920 no 2_566
H14A H19 3.3039 no 1_565
H14A H20 2.9002 no 1_565
H14A H21 3.4369 no 1_565
H14B O1 2.6884 no 2_566
H14B N1 3.3277 no 3_656
H14B C11 3.5757 no 2_566
H14B C12 3.2465 no 2_566
H14B C16 3.3565 no 3_656
H14B C21 3.5005 no 1_565
H14B H9A 3.4190 no 3_656
H14B H12B 3.1308 no 2_566
H14B H12C 2.5716 no 2_566
H14B H16A 3.1110 no 3_656
H14B H16C 2.7303 no 3_656
H14B H20 3.2359 no 2_556
H14B H21 3.5260 no 1_565
H14C O2 3.4041 no 4_565
H14C N1 3.0235 no 3_656
H14C C1 3.5597 no 3_656
H14C C9 3.2383 no 3_656
H14C C12 3.3048 no 4_565
H14C C16 3.3202 no 3_656
H14C H9A 3.1615 no 3_656
H14C H9C 2.6866 no 3_656
H14C H10A 3.4277 no 3_556
H14C H10B 3.3742 no 3_556
H14C H12A 2.5397 no 4_565
H14C H16A 2.6590 no 3_656
H14C H16C 3.1229 no 3_656
H15 O3 2.4449 no 3_546
H15 H5A 3.5876 no 3_546
H15 H19 3.1841 no 3_556
H16A O4 3.3502 no 3_646
H16A C12 3.0517 no 2_556
H16A C14 3.1635 no 3_646
H16A H3B 3.5104 no 3_646
H16A H9A 3.2370 no 3_646
H16A H12A 2.6718 no 2_556
H16A H12C 2.6657 no 2_556
H16A H14B 3.1110 no 3_646
H16A H14C 2.6590 no 3_646
H16B O3 3.5511 no 3_546
H16B C21 3.3356 no 4_555
H16B H3B 3.5100 no 3_646
H16B H5A 3.0188 no 3_546
H16B H9A 2.7555 no 3_646
H16B H12C 3.5660 no 2_556
H16B H21 2.7037 no 4_555
H16C O1 3.1395 no 4_565
H16C O4 3.4200 no 3_646
H16C C14 3.2161 no 3_646
H16C C20 3.5830 no 4_555
H16C C21 3.3879 no 4_555
H16C H12B 3.3098 no 4_565
H16C H14B 2.7303 no 3_646
H16C H14C 3.1229 no 3_646
H16C H19 3.4340 no 3_556
H16C H20 3.1604 no 4_555
H16C H21 2.7787 no 4_555
H18 O2 3.1997 no 2_456
H18 O3 2.6167 no 3_546
H18 C5 3.5849 no 3_546
H18 C6 3.5353 no 3_546
H18 C7 3.5524 no 3_546
H18 C10 3.5542 no 3_546
H18 C12 3.2119 no 2_456
H18 C13 3.4918 no 3_546
H18 H3A 3.2933 no 2_456
H18 H5A 2.9188 no 3_546
H18 H10A 2.8185 no 3_546
H18 H12A 3.0911 no 2_456
H18 H12B 2.8767 no 2_456
H19 O1 3.0299 no 2_456
H19 O2 3.1807 no 2_456
H19 C7 3.5244 no 3_546
H19 C10 3.5119 no 3_546
H19 C11 3.0471 no 2_456
H19 C12 3.2911 no 2_456
H19 H3A 3.5186 no 2_456
H19 H10A 2.8427 no 3_546
H19 H12B 2.5992 no 2_456
H19 H14A 3.3039 no 1_545
H19 H15 3.1841 no 3_546
H19 H16C 3.4340 no 3_546
H20 O1 2.4704 no 1_545
H20 O3 3.3865 no 1_545
H20 O4 3.4166 no 1_545
H20 O4 3.1212 no 2_456
H20 C11 3.5205 no 1_545
H20 C13 3.3456 no 1_545
H20 C14 3.5359 no 1_545
H20 H3B 3.2521 no 2_456
H20 H14A 2.9002 no 1_545
H20 H14B 3.2359 no 2_456
H20 H16C 3.1604 no 4_554
H21 O1 3.5036 no 2_556
H21 C5 3.5874 no 2_556
H21 C16 3.1803 no 4_554
H21 H3B 3.5451 no 2_456
H21 H5A 3.0186 no 2_556
H21 H5B 3.4527 no 2_556
H21 H14A 3.4369 no 1_545
H21 H14B 3.5260 no 1_545
H21 H16B 2.7037 no 4_554
H21 H16C 2.7787 no 4_554
H22 O2 3.3675 no 2_556
H22 C5 3.1553 no 2_556
H22 C11 3.5753 no 2_556
H22 H5A 3.0890 no 2_556
H22 H5B 2.4280 no 2_556
H22 H9B 3.3031 no 2_456
H22 H12C 3.1613 no 2_556

loop_
_geom_torsion_atom_site_label_1
_geom_torsion_atom_site_label_2
_geom_torsion_atom_site_label_3
_geom_torsion_atom_site_label_4
_geom_torsion
_geom_torsion_publ_flag
C12 O2 C11 O1 -0.7(3) no
C12 O2 C11 C4 177.17(12) no
C14 O4 C13 O3 -0.0(3) no
C14 O4 C13 C4 -179.02(12) no
C1 N1 C8 C7 0.1(2) no
C1 N1 C8 C15 178.01(11) no
C8 N1 C1 C2 0.8(2) no
C8 N1 C1 C9 179.82(11) no
N1 C1 C2 C3 -178.56(12) no
N1 C1 C2 C6 -0.1(2) no
C9 C1 C2 C3 2.5(3) no
C9 C1 C2 C6 -179.08(12) no
C1 C2 C3 C4 -163.90(14) no
C1 C2 C6 C5 -179.30(12) no
C1 C2 C6 C7 -1.5(2) no
C3 C2 C6 C5 -0.61(17) no
C3 C2 C6 C7 177.17(12) no
C6 C2 C3 C4 17.58(15) no
C2 C3 C4 C5 -26.83(14) no
C2 C3 C4 C11 -148.02(11) no
C2 C3 C4 C13 91.04(13) no
C3 C4 C5 C6 26.67(14) no
C3 C4 C11 O1 -129.11(16) no
C3 C4 C11 O2 53.01(17) no
C3 C4 C13 O3 -133.65(15) no
C3 C4 C13 O4 45.32(16) no
C5 C4 C11 O1 113.21(17) no
C5 C4 C11 O2 -64.67(16) no
C11 C4 C5 C6 150.01(11) no
C5 C4 C13 O3 -18.8(2) no
C5 C4 C13 O4 160.15(12) no
C13 C4 C5 C6 -92.06(13) no
C11 C4 C13 O3 101.38(16) no
C11 C4 C13 O4 -79.64(15) no
C13 C4 C11 O1 -6.2(2) no
C13 C4 C11 O2 175.96(12) no
C4 C5 C6 C2 -16.72(15) no
C4 C5 C6 C7 165.71(13) no
C2 C6 C7 C8 2.3(2) no
C2 C6 C7 C10 -176.79(12) no
C5 C6 C7 C8 179.69(13) no
C5 C6 C7 C10 0.6(3) no
C6 C7 C8 N1 -1.7(2) no
C6 C7 C8 C15 -179.48(12) no
C10 C7 C8 N1 177.40(13) no
C10 C7 C8 C15 -0.4(2) no
N1 C8 C15 C16 33.69(17) no
N1 C8 C15 C17 -90.82(15) no
C7 C8 C15 C16 -148.36(13) no
C7 C8 C15 C17 87.13(16) no
C8 C15 C17 C18 -140.39(13) no
C8 C15 C17 C22 41.54(19) no
C16 C15 C17 C18 93.88(16) no
C16 C15 C17 C22 -84.19(17) no
C15 C17 C18 C19 -178.52(13) no
C15 C17 C22 C21 178.61(13) no
C18 C17 C22 C21 0.5(3) no
C22 C17 C18 C19 -0.4(3) no
C17 C18 C19 C20 -0.5(3) no
C18 C19 C20 C21 1.2(3) no
C19 C20 C21 C22 -1.1(3) no
C20 C21 C22 C17 0.2(3) no
